data_2226038
loop_
_publ_author_name
'Kaabi, Kamel'
'El Glaoui, Meher'
'Pereira Silva, P. S.'
'Ramos Silva, M.'
'Ben Nasr, Cherif'

_publ_section_title
;
 Bis(2-amino-6-methylpyrimidin-1-ium-4-olate-\k^2^<i>N</i>^3^,<i>O</i>)bis(nitrato-\k^2^<i>O</i>,<i>O</i>')cadmium(II)
;
_journal_coeditor_code BG2342
_journal_issue 6
_journal_name_full 'Acta Crystallographica Section E'
_journal_page_first m617
_journal_paper_doi 10.1107/S1600536810015874
_journal_volume 66
_journal_year 2010
_chemical_formula_iupac '[Cd (N O3)2 (C5 H7 N3 O)2]'
_chemical_formula_moiety 'C10 H14 Cd N8 O8'
_chemical_formula_sum 'C10 H14 Cd N8 O8'
_chemical_formula_weight 486.69
_chemical_name_systematic
;
Bis(2-amino-6-methylpyrimidin-1-ium-4-olate-
\k^2^<i>N</i>^3^,<i>O</i>)bis(nitrato-\k^2^<i>O</i>,<i>O</i>')cadmium(II)
;
_space_group_IT_number 2
_symmetry_cell_setting triclinic
_symmetry_space_group_name_Hall '-P 1'
_symmetry_space_group_name_H-M 'P -1'
_atom_sites_solution_hydrogens geom
_atom_sites_solution_primary direct
_atom_sites_solution_secondary difmap
_cell_angle_alpha 70.198(9)
_cell_angle_beta 81.954(8)
_cell_angle_gamma 69.840(8)
_cell_formula_units_Z 2
_cell_length_a 7.7230(12)
_cell_length_b 9.5247(16)
_cell_length_c 13.113(2)
_cell_measurement_reflns_used 5520
_cell_measurement_temperature 293(2)
_cell_measurement_theta_max 28.1102
_cell_measurement_theta_min 2.3980
_cell_volume 851.6(2)
_computing_cell_refinement 'SAINT (Bruker, 2003)'
_computing_data_collection 'APEX2 (Bruker, 2003)'
_computing_data_reduction 'SAINT (Bruker, 2003)'
_computing_molecular_graphics 'PLATON (Spek, 2009)'
_computing_publication_material 'SHELXL97 (Sheldrick, 2008)'
_computing_structure_refinement 'SHELXL97 (Sheldrick, 2008)'
_computing_structure_solution 'SHELXS97 (Sheldrick, 2008)'
_diffrn_ambient_temperature 293(2)
_diffrn_measured_fraction_theta_full 0.999
_diffrn_measured_fraction_theta_max 0.966
_diffrn_measurement_device_type 'Bruker APEXII CCD area-detector'
_diffrn_measurement_method '\f and \w'
_diffrn_radiation_monochromator graphite
_diffrn_radiation_source 'fine-focus sealed tube'
_diffrn_radiation_type MoK\a
_diffrn_radiation_wavelength 0.71073
_diffrn_reflns_av_R_equivalents 0.0724
_diffrn_reflns_av_sigmaI/netI 0.0400
_diffrn_reflns_limit_h_max 10
_diffrn_reflns_limit_h_min -10
_diffrn_reflns_limit_k_max 12
_diffrn_reflns_limit_k_min -12
_diffrn_reflns_limit_l_max 17
_diffrn_reflns_limit_l_min -17
_diffrn_reflns_number 17615
_diffrn_reflns_theta_full 25.00
_diffrn_reflns_theta_max 28.11
_diffrn_reflns_theta_min 1.65
_diffrn_standards_interval_count 0
_diffrn_standards_interval_time 0
_diffrn_standards_number 0
_exptl_absorpt_coefficient_mu 1.343
_exptl_absorpt_correction_T_max 0.851
_exptl_absorpt_correction_T_min 0.455
_exptl_absorpt_correction_type multi-scan
_exptl_absorpt_process_details '(SADABS; Sheldrick, 2003)'
_exptl_crystal_colour 'pale yellow'
_exptl_crystal_density_diffrn 1.898
_exptl_crystal_density_method 'not measured'
_exptl_crystal_description prism
_exptl_crystal_F_000 484
_exptl_crystal_size_max 0.46
_exptl_crystal_size_mid 0.26
_exptl_crystal_size_min 0.12
_refine_diff_density_max 0.896
_refine_diff_density_min -0.530
_refine_ls_extinction_method none
_refine_ls_goodness_of_fit_ref 1.207
_refine_ls_hydrogen_treatment constr
_refine_ls_matrix_type full
_refine_ls_number_parameters 244
_refine_ls_number_reflns 4031
_refine_ls_number_restraints 40
_refine_ls_restrained_S_all 1.320
_refine_ls_R_factor_all 0.0393
_refine_ls_R_factor_gt 0.0351
_refine_ls_shift/su_max 0.001
_refine_ls_shift/su_mean 0.000
_refine_ls_structure_factor_coef Fsqd
_refine_ls_weighting_details 'calc w=1/[\s^2^(Fo^2^)+(0.0212P)^2^+0.4728P] where P=(Fo^2^+2Fc^2^)/3'
_refine_ls_weighting_scheme calc
_refine_ls_wR_factor_gt 0.0819
_refine_ls_wR_factor_ref 0.0842
_reflns_number_gt 3603
_reflns_number_total 4031
_reflns_threshold_expression I>2\s(I)
_cod_data_source_file bg2342.cif
_cod_data_source_block I
_cod_original_cell_volume 851.7(2)
_cod_database_code 2226038
_cod_database_fobs_code 2226038

loop_
_symmetry_equiv_pos_as_xyz
'x, y, z'
'-x, -y, -z'

loop_
_atom_site_type_symbol
_atom_site_label
_atom_site_fract_x
_atom_site_fract_y
_atom_site_fract_z
_atom_site_U_iso_or_equiv
_atom_site_adp_type
_atom_site_calc_flag
_atom_site_refinement_flags
_atom_site_occupancy
_atom_site_disorder_assembly
_atom_site_disorder_group
Cd Cd1 0.22645(3) 0.32956(3) 0.258827(17) 0.04945(10) Uani d U 1 . .
O O2 0.4649(4) 0.0693(3) 0.24489(17) 0.0565(6) Uani d . 1 . .
N N1 0.3762(4) 0.2872(3) 0.1050(2) 0.0498(7) Uani d . 1 . .
N N5 0.5178(5) 0.3015(4) -0.0651(2) 0.0639(9) Uani d . 1 . .
H H5 0.5236 0.3549 -0.1324 0.077 Uiso calc R 1 . .
N N6 0.2800(6) 0.5130(4) -0.0387(3) 0.0745(11) Uani d . 1 . .
H H6A 0.1992 0.5558 0.0033 0.089 Uiso calc R 1 . .
H H6B 0.2888 0.5650 -0.1060 0.089 Uiso calc R 1 . .
C C2 0.4911(5) 0.1373(4) 0.1459(2) 0.0507(8) Uani d . 1 . .
C C3 0.6252(6) 0.0693(4) 0.0768(3) 0.0601(10) Uani d . 1 . .
H H3 0.7046 -0.0329 0.1039 0.072 Uiso calc R 1 . .
C C4 0.6385(6) 0.1518(5) -0.0279(3) 0.0623(10) Uani d . 1 . .
C C6 0.3913(6) 0.3665(4) 0.0005(3) 0.0556(9) Uani d . 1 . .
C C7 0.7740(9) 0.0931(6) -0.1087(3) 0.0917(17) Uani d . 1 . .
H H7A 0.8576 -0.0085 -0.0729 0.138 Uiso calc R 1 . .
H H7B 0.8420 0.1653 -0.1425 0.138 Uiso calc R 1 . .
H H7C 0.7097 0.0849 -0.1629 0.138 Uiso calc R 1 . .
O O2A 0.4636(4) 0.4609(3) 0.25671(16) 0.0533(6) Uani d . 1 . .
N N1A 0.3893(4) 0.2887(3) 0.40365(19) 0.0438(6) Uani d . 1 . .
N N5A 0.5494(4) 0.1982(3) 0.56308(19) 0.0488(7) Uani d . 1 . .
H H5A 0.5655 0.1384 0.6293 0.059 Uiso calc R 1 . .
N N6A 0.3128(5) 0.1088(4) 0.5545(2) 0.0619(8) Uani d . 1 . .
H H6C 0.2276 0.1078 0.5192 0.074 Uiso calc R 1 . .
H H6D 0.3304 0.0510 0.6211 0.074 Uiso calc R 1 . .
C C2A 0.4959(5) 0.3809(3) 0.3549(2) 0.0423(7) Uani d . 1 . .
C C3A 0.6342(5) 0.3833(4) 0.4149(2) 0.0456(7) Uani d . 1 . .
H H3A 0.7059 0.4487 0.3831 0.055 Uiso calc R 1 . .
C C4A 0.6597(5) 0.2896(4) 0.5181(2) 0.0453(7) Uani d . 1 . .
C C6A 0.4159(5) 0.1988(3) 0.5068(2) 0.0443(7) Uani d . 1 . .
C C7A 0.8029(6) 0.2786(5) 0.5881(3) 0.0638(11) Uani d . 1 . .
H H7D 0.8735 0.3460 0.5474 0.096 Uiso calc R 1 . .
H H7E 0.8832 0.1719 0.6124 0.096 Uiso calc R 1 . .
H H7F 0.7443 0.3110 0.6497 0.096 Uiso calc R 1 . .
O O3 -0.1415(5) 0.0957(4) 0.3034(3) 0.0956(10) Uani d U 1 . .
O O4 -0.0274(4) 0.2774(3) 0.2105(2) 0.0698(7) Uani d U 1 . .
O O5 0.0767(4) 0.1314(3) 0.3670(2) 0.0715(7) Uani d U 1 . .
N N7 -0.0335(4) 0.1660(3) 0.2942(3) 0.0566(7) Uani d . 1 . .
O O6 -0.2209(6) 0.7168(5) 0.2270(4) 0.1398(18) Uani d U 1 . .
O O7 0.0306(6) 0.6029(4) 0.1502(3) 0.0970(10) Uani d U 1 . .
O O8 -0.0144(4) 0.5168(3) 0.3197(3) 0.0777(8) Uani d U 1 . .
N N8 -0.0712(7) 0.6164(4) 0.2318(4) 0.0848(12) Uani d . 1 . .

loop_
_atom_site_aniso_label
_atom_site_aniso_U_11
_atom_site_aniso_U_22
_atom_site_aniso_U_33
_atom_site_aniso_U_12
_atom_site_aniso_U_13
_atom_site_aniso_U_23
Cd1 0.05007(18) 0.04931(15) 0.03951(15) -0.02325(12) -0.01013(11) 0.00889(11)
O2 0.0728(18) 0.0538(13) 0.0279(10) -0.0242(12) -0.0036(10) 0.0106(9)
N1 0.0603(18) 0.0503(14) 0.0319(12) -0.0293(13) -0.0118(12) 0.0116(11)
N5 0.106(3) 0.0681(19) 0.0242(12) -0.056(2) -0.0100(15) 0.0095(13)
N6 0.098(3) 0.0601(18) 0.0487(17) -0.0347(18) -0.0312(18) 0.0240(14)
C2 0.064(2) 0.0525(18) 0.0323(15) -0.0304(16) -0.0103(14) 0.0062(13)
C3 0.084(3) 0.0541(19) 0.0358(16) -0.0302(19) 0.0002(17) 0.0016(15)
C4 0.094(3) 0.067(2) 0.0363(16) -0.049(2) 0.0020(18) -0.0056(16)
C6 0.077(3) 0.0561(19) 0.0347(16) -0.0423(18) -0.0224(17) 0.0137(14)
C7 0.142(5) 0.100(3) 0.049(2) -0.070(4) 0.027(3) -0.023(2)
O2A 0.0667(17) 0.0557(13) 0.0286(10) -0.0307(12) -0.0075(10) 0.0115(9)
N1A 0.0449(15) 0.0420(13) 0.0320(12) -0.0162(11) -0.0046(10) 0.0076(10)
N5A 0.0604(18) 0.0455(14) 0.0263(11) -0.0142(13) -0.0079(11) 0.0063(10)
N6A 0.064(2) 0.0629(18) 0.0420(15) -0.0308(16) -0.0009(14) 0.0144(13)
C2A 0.0467(18) 0.0402(15) 0.0298(13) -0.0139(13) -0.0013(12) 0.0017(12)
C3A 0.0511(19) 0.0459(16) 0.0351(14) -0.0196(14) -0.0007(13) -0.0026(13)
C4A 0.0505(19) 0.0409(15) 0.0373(15) -0.0096(14) -0.0049(13) -0.0068(13)
C6A 0.0471(18) 0.0388(15) 0.0330(14) -0.0123(13) 0.0014(12) 0.0036(12)
C7A 0.071(3) 0.064(2) 0.052(2) -0.016(2) -0.0212(19) -0.0103(18)
O3 0.086(2) 0.0819(19) 0.123(3) -0.0598(18) 0.002(2) -0.0050(19)
O4 0.0662(16) 0.0681(15) 0.0648(15) -0.0399(12) -0.0210(13) 0.0183(12)
O5 0.0709(17) 0.0653(14) 0.0620(15) -0.0327(12) -0.0126(13) 0.0160(12)
N7 0.0485(17) 0.0447(15) 0.0663(19) -0.0201(13) -0.0011(15) 0.0005(14)
O6 0.123(3) 0.078(2) 0.142(3) 0.020(2) -0.014(3) 0.011(2)
O7 0.108(2) 0.0589(14) 0.093(2) -0.0209(14) -0.0085(19) 0.0116(14)
O8 0.0704(18) 0.0586(15) 0.0870(19) -0.0134(12) -0.0107(14) -0.0056(13)
N8 0.084(3) 0.0497(19) 0.106(3) -0.026(2) 0.000(3) -0.002(2)

loop_
_atom_type_symbol
_atom_type_description
_atom_type_scat_dispersion_real
_atom_type_scat_dispersion_imag
_atom_type_scat_source
C C 0.0033 0.0016 'International Tables Vol C Tables 4.2.6.8 and 6.1.1.4'
H H 0.0000 0.0000 'International Tables Vol C Tables 4.2.6.8 and 6.1.1.4'
Cd Cd -0.8075 1.2024 'International Tables Vol C Tables 4.2.6.8 and 6.1.1.4'
N N 0.0061 0.0033 'International Tables Vol C Tables 4.2.6.8 and 6.1.1.4'
O O 0.0106 0.0060 'International Tables Vol C Tables 4.2.6.8 and 6.1.1.4'

loop_
_geom_angle_atom_site_label_1
_geom_angle_atom_site_label_2
_geom_angle_atom_site_label_3
_geom_angle_site_symmetry_1
_geom_angle_site_symmetry_3
_geom_angle
_geom_angle_publ_flag
N1 Cd1 N1A . . 120.14(10) ?
N1 Cd1 O8 . . 141.62(10) ?
N1A Cd1 O8 . . 87.92(10) ?
N1 Cd1 O4 . . 88.27(10) ?
N1A Cd1 O4 . . 142.19(9) ?
O8 Cd1 O4 . . 81.88(11) ?
N1 Cd1 O5 . . 115.01(10) ?
N1A Cd1 O5 . . 91.51(9) ?
O8 Cd1 O5 . . 87.40(11) ?
O4 Cd1 O5 . . 51.91(9) ?
N1 Cd1 O2A . . 84.62(9) ?
N1A Cd1 O2A . . 54.56(8) ?
O8 Cd1 O2A . . 93.25(10) ?
O4 Cd1 O2A . . 161.62(8) ?
O5 Cd1 O2A . . 145.97(8) ?
N1 Cd1 O7 . . 90.67(12) ?
N1A Cd1 O7 . . 122.16(11) ?
O8 Cd1 O7 . . 51.02(12) ?
O4 Cd1 O7 . . 77.85(11) ?
O5 Cd1 O7 . . 119.94(12) ?
O2A Cd1 O7 . . 85.30(11) ?
N1 Cd1 O2 . . 54.13(8) ?
N1A Cd1 O2 . . 85.12(8) ?
O8 Cd1 O2 . . 163.01(10) ?
O4 Cd1 O2 . . 94.21(10) ?
O5 Cd1 O2 . . 77.32(10) ?
O2A Cd1 O2 . . 95.29(9) ?
O7 Cd1 O2 . . 144.40(11) ?
C2 O2 Cd1 . . 89.2(2) ?
C6 N1 C2 . . 119.6(3) ?
C6 N1 Cd1 . . 139.4(3) ?
C2 N1 Cd1 . . 100.62(19) ?
C6 N5 C4 . . 121.7(3) ?
C6 N5 H5 . . 119.2 ?
C4 N5 H5 . . 119.2 ?
C6 N6 H6A . . 120.0 ?
C6 N6 H6B . . 120.0 ?
H6A N6 H6B . . 120.0 ?
O2 C2 N1 . . 115.6(3) ?
O2 C2 C3 . . 125.2(3) ?
N1 C2 C3 . . 119.2(3) ?
C4 C3 C2 . . 120.1(4) ?
C4 C3 H3 . . 120.0 ?
C2 C3 H3 . . 120.0 ?
C3 C4 N5 . . 118.3(4) ?
C3 C4 C7 . . 125.1(4) ?
N5 C4 C7 . . 116.6(3) ?
N6 C6 N1 . . 119.3(4) ?
N6 C6 N5 . . 119.5(3) ?
N1 C6 N5 . . 121.1(3) ?
C4 C7 H7A . . 109.5 ?
C4 C7 H7B . . 109.5 ?
H7A C7 H7B . . 109.5 ?
C4 C7 H7C . . 109.5 ?
H7A C7 H7C . . 109.5 ?
H7B C7 H7C . . 109.5 ?
C2A O2A Cd1 . . 89.6(2) ?
C6A N1A C2A . . 120.1(3) ?
C6A N1A Cd1 . . 140.1(2) ?
C2A N1A Cd1 . . 99.45(17) ?
C6A N5A C4A . . 121.8(2) ?
C6A N5A H5A . . 119.1 ?
C4A N5A H5A . . 119.1 ?
C6A N6A H6C . . 120.0 ?
C6A N6A H6D . . 120.0 ?
H6C N6A H6D . . 120.0 ?
O2A C2A N1A . . 116.2(3) ?
O2A C2A C3A . . 124.2(3) ?
N1A C2A C3A . . 119.6(3) ?
C4A C3A C2A . . 119.0(3) ?
C4A C3A H3A . . 120.5 ?
C2A C3A H3A . . 120.5 ?
C3A C4A N5A . . 119.0(3) ?
C3A C4A C7A . . 123.9(4) ?
N5A C4A C7A . . 117.0(3) ?
N6A C6A N1A . . 120.3(3) ?
N6A C6A N5A . . 119.2(3) ?
N1A C6A N5A . . 120.5(3) ?
C4A C7A H7D . . 109.5 ?
C4A C7A H7E . . 109.5 ?
H7D C7A H7E . . 109.5 ?
C4A C7A H7F . . 109.5 ?
H7D C7A H7F . . 109.5 ?
H7E C7A H7F . . 109.5 ?
N7 O4 Cd1 . . 97.6(2) ?
N7 O5 Cd1 . . 93.4(2) ?
O3 N7 O5 . . 122.1(3) ?
O3 N7 O4 . . 120.9(3) ?
O5 N7 O4 . . 117.0(3) ?
N8 O7 Cd1 . . 90.7(2) ?
N8 O8 Cd1 . . 100.3(3) ?
O6 N8 O7 . . 123.2(5) ?
O6 N8 O8 . . 120.4(5) ?
O7 N8 O8 . . 116.4(4) ?

loop_
_geom_bond_atom_site_label_1
_geom_bond_atom_site_label_2
_geom_bond_site_symmetry_2
_geom_bond_distance
_geom_bond_publ_flag
Cd1 N1 . 2.268(3) ?
Cd1 N1A . 2.274(2) ?
Cd1 O8 . 2.354(3) ?
Cd1 O4 . 2.392(3) ?
Cd1 O5 . 2.479(3) ?
Cd1 O2A . 2.542(3) ?
Cd1 O7 . 2.544(3) ?
Cd1 O2 . 2.576(3) ?
O2 C2 . 1.263(4) ?
N1 C6 . 1.333(4) ?
N1 C2 . 1.362(4) ?
N5 C6 . 1.336(5) ?
N5 C4 . 1.371(5) ?
N5 H5 . 0.8600 ?
N6 C6 . 1.327(5) ?
N6 H6A . 0.8600 ?
N6 H6B . 0.8600 ?
C2 C3 . 1.408(5) ?
C3 C4 . 1.341(4) ?
C3 H3 . 0.9300 ?
C4 C7 . 1.489(6) ?
C7 H7A . 0.9600 ?
C7 H7B . 0.9600 ?
C7 H7C . 0.9600 ?
O2A C2A . 1.263(3) ?
N1A C6A . 1.333(3) ?
N1A C2A . 1.352(4) ?
N5A C6A . 1.347(4) ?
N5A C4A . 1.362(4) ?
N5A H5A . 0.8600 ?
N6A C6A . 1.315(4) ?
N6A H6C . 0.8600 ?
N6A H6D . 0.8600 ?
C2A C3A . 1.423(4) ?
C3A C4A . 1.343(4) ?
C3A H3A . 0.9300 ?
C4A C7A . 1.488(5) ?
C7A H7D . 0.9600 ?
C7A H7E . 0.9600 ?
C7A H7F . 0.9600 ?
O3 N7 . 1.208(4) ?
O4 N7 . 1.251(4) ?
O5 N7 . 1.251(4) ?
O6 N8 . 1.213(5) ?
O7 N8 . 1.252(5) ?
O8 N8 . 1.239(5) ?

loop_
_geom_hbond_atom_site_label_D
_geom_hbond_atom_site_label_H
_geom_hbond_atom_site_label_A
_geom_hbond_site_symmetry_A
_geom_hbond_distance_DH
_geom_hbond_distance_HA
_geom_hbond_distance_DA
_geom_hbond_angle_DHA
N5 H5 O2A 2_665 0.86 1.97 2.779(3) 156.4
N6 H6A O7 . 0.86 2.26 3.090(6) 163.2
N6 H6B O4 2_565 0.86 2.34 2.892(4) 121.9
N6 H6B O2A 2_665 0.86 2.56 3.230(5) 135.0
N5A H5A O2 2_656 0.86 2.17 2.935(3) 148.7
N6A H6C O5 . 0.86 2.36 3.169(4) 157.4
N6A H6D O2 2_656 0.86 2.25 2.996(4) 145.1
N6A H6D O3 2_556 0.86 2.26 2.765(4) 117.2
C3 H3 O6 1_645 0.93 2.31 3.160(5) 152.1
C3A H3A O8 1_655 0.93 2.42 3.301(5) 157.0

loop_
_geom_torsion_atom_site_label_1
_geom_torsion_atom_site_label_2
_geom_torsion_atom_site_label_3
_geom_torsion_atom_site_label_4
_geom_torsion_site_symmetry_1
_geom_torsion_site_symmetry_2
_geom_torsion_site_symmetry_3
_geom_torsion_site_symmetry_4
_geom_torsion
_geom_torsion_publ_flag
N1 Cd1 O2 C2 . . . . 4.3(2) ?
N1A Cd1 O2 C2 . . . . -128.8(2) ?
O8 Cd1 O2 C2 . . . . 165.0(3) ?
O4 Cd1 O2 C2 . . . . 89.1(2) ?
O5 Cd1 O2 C2 . . . . 138.5(2) ?
O2A Cd1 O2 C2 . . . . -75.1(2) ?
O7 Cd1 O2 C2 . . . . 14.2(3) ?
N1A Cd1 N1 C6 . . . . -119.0(3) ?
O8 Cd1 N1 C6 . . . . 12.7(4) ?
O4 Cd1 N1 C6 . . . . 87.3(4) ?
O5 Cd1 N1 C6 . . . . 133.3(3) ?
O2A Cd1 N1 C6 . . . . -75.7(4) ?
O7 Cd1 N1 C6 . . . . 9.5(4) ?
O2 Cd1 N1 C6 . . . . -176.2(4) ?
N1A Cd1 N1 C2 . . . . 53.2(2) ?
O8 Cd1 N1 C2 . . . . -175.10(19) ?
O4 Cd1 N1 C2 . . . . -100.5(2) ?
O5 Cd1 N1 C2 . . . . -54.6(2) ?
O2A Cd1 N1 C2 . . . . 96.4(2) ?
O7 Cd1 N1 C2 . . . . -178.3(2) ?
O2 Cd1 N1 C2 . . . . -4.06(19) ?
Cd1 O2 C2 N1 . . . . -6.4(3) ?
Cd1 O2 C2 C3 . . . . 174.6(4) ?
C6 N1 C2 O2 . . . . -178.4(3) ?
Cd1 N1 C2 O2 . . . . 7.5(3) ?
C6 N1 C2 C3 . . . . 0.6(5) ?
Cd1 N1 C2 C3 . . . . -173.6(3) ?
O2 C2 C3 C4 . . . . 178.7(4) ?
N1 C2 C3 C4 . . . . -0.1(6) ?
C2 C3 C4 N5 . . . . -0.7(6) ?
C2 C3 C4 C7 . . . . 180.0(4) ?
C6 N5 C4 C3 . . . . 1.1(6) ?
C6 N5 C4 C7 . . . . -179.5(4) ?
C2 N1 C6 N6 . . . . -179.4(3) ?
Cd1 N1 C6 N6 . . . . -8.3(6) ?
C2 N1 C6 N5 . . . . -0.2(5) ?
Cd1 N1 C6 N5 . . . . 171.0(3) ?
C4 N5 C6 N6 . . . . 178.6(3) ?
C4 N5 C6 N1 . . . . -0.7(5) ?
N1 Cd1 O2A C2A . . . . -130.6(2) ?
N1A Cd1 O2A C2A . . . . 2.76(18) ?
O8 Cd1 O2A C2A . . . . 87.9(2) ?
O4 Cd1 O2A C2A . . . . 161.7(3) ?
O5 Cd1 O2A C2A . . . . -2.3(3) ?
O7 Cd1 O2A C2A . . . . 138.3(2) ?
O2 Cd1 O2A C2A . . . . -77.41(19) ?
N1 Cd1 N1A C6A . . . . -118.0(3) ?
O8 Cd1 N1A C6A . . . . 89.6(3) ?
O4 Cd1 N1A C6A . . . . 15.7(4) ?
O5 Cd1 N1A C6A . . . . 2.3(3) ?
O2A Cd1 N1A C6A . . . . -174.9(4) ?
O7 Cd1 N1A C6A . . . . 129.6(3) ?
O2 Cd1 N1A C6A . . . . -74.9(3) ?
N1 Cd1 N1A C2A . . . . 54.3(2) ?
O8 Cd1 N1A C2A . . . . -98.1(2) ?
O4 Cd1 N1A C2A . . . . -171.99(18) ?
O5 Cd1 N1A C2A . . . . 174.6(2) ?
O2A Cd1 N1A C2A . . . . -2.61(17) ?
O7 Cd1 N1A C2A . . . . -58.1(2) ?
O2 Cd1 N1A C2A . . . . 97.42(19) ?
Cd1 O2A C2A N1A . . . . -4.2(3) ?
Cd1 O2A C2A C3A . . . . 176.0(3) ?
C6A N1A C2A O2A . . . . 179.1(3) ?
Cd1 N1A C2A O2A . . . . 4.8(3) ?
C6A N1A C2A C3A . . . . -1.1(5) ?
Cd1 N1A C2A C3A . . . . -175.4(2) ?
O2A C2A C3A C4A . . . . -178.1(3) ?
N1A C2A C3A C4A . . . . 2.1(5) ?
C2A C3A C4A N5A . . . . -1.6(5) ?
C2A C3A C4A C7A . . . . 178.4(3) ?
C6A N5A C4A C3A . . . . 0.2(5) ?
C6A N5A C4A C7A . . . . -179.8(3) ?
C2A N1A C6A N6A . . . . -179.9(3) ?
Cd1 N1A C6A N6A . . . . -8.7(5) ?
C2A N1A C6A N5A . . . . -0.4(5) ?
Cd1 N1A C6A N5A . . . . 170.9(2) ?
C4A N5A C6A N6A . . . . -179.6(3) ?
C4A N5A C6A N1A . . . . 0.9(5) ?
N1 Cd1 O4 N7 . . . . 122.3(2) ?
N1A Cd1 O4 N7 . . . . -19.0(3) ?
O8 Cd1 O4 N7 . . . . -94.9(2) ?
O5 Cd1 O4 N7 . . . . -1.8(2) ?
O2A Cd1 O4 N7 . . . . -170.5(2) ?
O7 Cd1 O4 N7 . . . . -146.6(3) ?
O2 Cd1 O4 N7 . . . . 68.5(2) ?
N1 Cd1 O5 N7 . . . . -64.1(2) ?
N1A Cd1 O5 N7 . . . . 171.4(2) ?
O8 Cd1 O5 N7 . . . . 83.5(2) ?
O4 Cd1 O5 N7 . . . . 1.8(2) ?
O2A Cd1 O5 N7 . . . . 175.47(18) ?
O7 Cd1 O5 N7 . . . . 42.3(3) ?
O2 Cd1 O5 N7 . . . . -104.0(2) ?
Cd1 O5 N7 O3 . . . . 176.9(4) ?
Cd1 O5 N7 O4 . . . . -3.0(3) ?
Cd1 O4 N7 O3 . . . . -176.8(3) ?
Cd1 O4 N7 O5 . . . . 3.2(4) ?
N1 Cd1 O7 N8 . . . . 170.1(3) ?
N1A Cd1 O7 N8 . . . . -63.0(3) ?
O8 Cd1 O7 N8 . . . . -7.3(3) ?
O4 Cd1 O7 N8 . . . . 82.0(3) ?
O5 Cd1 O7 N8 . . . . 50.5(3) ?
O2A Cd1 O7 N8 . . . . -105.4(3) ?
O2 Cd1 O7 N8 . . . . 162.1(2) ?
N1 Cd1 O8 N8 . . . . 3.3(4) ?
N1A Cd1 O8 N8 . . . . 143.1(3) ?
O4 Cd1 O8 N8 . . . . -73.4(3) ?
O5 Cd1 O8 N8 . . . . -125.3(3) ?
O2A Cd1 O8 N8 . . . . 88.8(3) ?
O7 Cd1 O8 N8 . . . . 7.5(3) ?
O2 Cd1 O8 N8 . . . . -151.1(3) ?
Cd1 O7 N8 O6 . . . . -165.2(5) ?
Cd1 O7 N8 O8 . . . . 12.1(4) ?
Cd1 O8 N8 O6 . . . . 164.1(4) ?
Cd1 O8 N8 O7 . . . . -13.3(5) ?
